data_2012475
loop_
_publ_author_name
'Masci, Bernardo'
'Nierlich, Martine'
'Thu\'ery, Pierre'

_publ_section_title
;
 2,3,6,7-Tetrahydroxy-9,10-dimethyl-9,10-dihydro-9,10-ethanoanthracene
 bis(1,4-dioxane) solvate
;
_journal_issue 2
_journal_name_full 'Acta Crystallographica Section C'
_journal_page_first o86
_journal_page_last o87
_journal_paper_doi 10.1107/S0108270101019035
_journal_volume 58
_journal_year 2002
_chemical_formula_moiety 'C18 H18 O4, 2(C4 H8 O2)'
_chemical_formula_sum 'C26 H34 O8'
_chemical_formula_weight 474.53
_space_group_IT_number 15
_symmetry_cell_setting monoclinic
_symmetry_space_group_name_Hall '-C 2yc'
_symmetry_space_group_name_H-M 'C 1 2/c 1'
_atom_sites_solution_hydrogens geom
_atom_sites_solution_primary direct
_atom_sites_solution_secondary difmap
_audit_creation_method SHELXL-97
_cell_angle_alpha 90.00
_cell_angle_beta 111.630(6)
_cell_angle_gamma 90.00
_cell_formula_units_Z 4
_cell_length_a 25.6848(18)
_cell_length_b 9.7131(10)
_cell_length_c 10.5531(13)
_cell_measurement_reflns_used 7056
_cell_measurement_temperature 100(2)
_cell_measurement_theta_max 25.67
_cell_measurement_theta_min 3.31
_cell_volume 2447.4(4)
_computing_cell_refinement 'DENZO-SMN (Otwinowski & Minor, 1997)'
_computing_data_collection 'Kappa-CCD software (Nonius, 1998)'
_computing_data_reduction 'DENZO-SMN (Otwinowski & Minor, 1997)'
_computing_molecular_graphics 'SHELXTL (Bruker, 1999)'
_computing_publication_material 'SHELXTL (Bruker, 1999); PARST97 (Nardelli, 1995)'
_computing_structure_refinement 'SHELXL-97 (Sheldrick, 1997)'
_computing_structure_solution 'SHELXS-97 (Sheldrick, 1997)'
_diffrn_ambient_temperature 100(2)
_diffrn_detector_area_resol_mean 18
_diffrn_measured_fraction_theta_full .991
_diffrn_measured_fraction_theta_max .991
_diffrn_measurement_device_type 'Nonius Kappa-CCD'
_diffrn_measurement_method '\f scans'
_diffrn_radiation_monochromator graphite
_diffrn_radiation_source 'fine-focus sealed tube'
_diffrn_radiation_type MoK\a
_diffrn_radiation_wavelength .71073
_diffrn_reflns_av_R_equivalents .0628
_diffrn_reflns_av_sigmaI/netI .0564
_diffrn_reflns_limit_h_max 31
_diffrn_reflns_limit_h_min -31
_diffrn_reflns_limit_k_max 11
_diffrn_reflns_limit_k_min -11
_diffrn_reflns_limit_l_max 12
_diffrn_reflns_limit_l_min -12
_diffrn_reflns_number 7056
_diffrn_reflns_theta_full 25.67
_diffrn_reflns_theta_max 25.67
_diffrn_reflns_theta_min 3.31
_diffrn_standards_decay_% none
_exptl_absorpt_coefficient_mu .095
_exptl_absorpt_correction_type none
_exptl_crystal_colour colourless
_exptl_crystal_density_diffrn 1.288
_exptl_crystal_density_meas ?
_exptl_crystal_description parallelepiped
_exptl_crystal_F_000 1016
_exptl_crystal_size_max .30
_exptl_crystal_size_mid .20
_exptl_crystal_size_min .15
_refine_diff_density_max .199
_refine_diff_density_min -.260
_refine_ls_extinction_method none
_refine_ls_goodness_of_fit_ref 1.055
_refine_ls_hydrogen_treatment constr
_refine_ls_matrix_type full
_refine_ls_number_parameters 155
_refine_ls_number_reflns 2312
_refine_ls_number_restraints 0
_refine_ls_restrained_S_all 1.055
_refine_ls_R_factor_all .0686
_refine_ls_R_factor_gt .0463
_refine_ls_shift/su_max .000
_refine_ls_shift/su_mean .000
_refine_ls_structure_factor_coef Fsqd
_refine_ls_weighting_details 'calc w=1/[\s^2^(Fo^2^)+(0.0361P)^2^+1.9711P] where P=(Fo^2^+2Fc^2^)/3'
_refine_ls_weighting_scheme calc
_refine_ls_wR_factor_gt .1020
_refine_ls_wR_factor_ref .1125
_reflns_number_gt 1723
_reflns_number_total 2312
_reflns_threshold_expression >2sigma(I)
_cod_data_source_file av1094.cif
_cod_data_source_block I
_cod_depositor_comments
;
The following automatic conversions were performed:

'_exptl_crystal_density_meas' value 'not measured' was changed to '?'
- the value is perceived as not measured.

Automatic conversion script
Id: cif_fix_values 3008 2015-01-20 13:52:24Z robertas 
;
_cod_original_sg_symbol_H-M 'C 2/c'
_cod_database_code 2012475
_cod_database_fobs_code 2012475

loop_
_symmetry_equiv_pos_as_xyz
'x, y, z'
'-x, y, -z+1/2'
'x+1/2, y+1/2, z'
'-x+1/2, y+1/2, -z+1/2'
'-x, -y, -z'
'x, -y, z-1/2'
'-x+1/2, -y+1/2, -z'
'x+1/2, -y+1/2, z-1/2'

loop_
_atom_site_label
_atom_site_fract_x
_atom_site_fract_y
_atom_site_fract_z
_atom_site_U_iso_or_equiv
_atom_site_adp_type
_atom_site_calc_flag
_atom_site_refinement_flags
_atom_site_occupancy
_atom_site_disorder_assembly
_atom_site_disorder_group
_atom_site_type_symbol
O1 .18347(5) .02013(14) .25789(13) .0256(3) Uani d . 1 . . O
H1 .2129 -.0150 .3439 .031 Uiso d R 1 . . H
O2 .19407(5) .02895(14) .52017(13) .0258(3) Uani d . 1 . . O
H2 .1903 .0182 .6194 .031 Uiso d R 1 . . H
C1 .14009(7) .07344(18) .29069(18) .0207(4) Uani d . 1 . . C
C2 .14481(7) .07759(18) .42595(18) .0211(4) Uani d . 1 . . C
C3 .10113(7) .13098(18) .45892(18) .0206(4) Uani d . 1 . . C
H3 .1041 .1339 .5494 .025 Uiso calc R 1 . . H
C4 .05314(7) .17986(18) .35673(18) .0200(4) Uani d . 1 . . C
C5 .04900(7) .17763(18) .22041(17) .0200(4) Uani d . 1 . . C
C6 .09264(7) .12356(18) .18798(18) .0209(4) Uani d . 1 . . C
H6 .0900 .1210 .0977 .025 Uiso calc R 1 . . H
C7 -.00355(7) .24621(18) .12102(19) .0214(4) Uani d . 1 . . C
C8 -.00171(8) .39700(19) .17547(19) .0253(4) Uani d . 1 . . C
H8A .0306 .4445 .1699 .030 Uiso calc R 1 . . H
H8B -.0351 .4461 .1189 .030 Uiso calc R 1 . . H
C9 -.00750(8) .2455(2) -.02641(19) .0257(4) Uani d . 1 . . C
H9A .0246 .2910 -.0327 .039 Uiso calc R 1 . . H
H9B -.0409 .2928 -.0823 .039 Uiso calc R 1 . . H
H9C -.0087 .1521 -.0573 .039 Uiso calc R 1 . . H
O3 .28878(5) -.04911(13) .41065(14) .0295(3) Uani d . 1 . . O
O4 .37317(6) -.07483(14) .67391(15) .0371(4) Uani d . 1 . . O
C10 .32075(9) -.1723(2) .4532(2) .0385(5) Uani d . 1 . . C
H10A .3528 -.1690 .4256 .046 Uiso calc R 1 . . H
H10B .2980 -.2508 .4089 .046 Uiso calc R 1 . . H
C11 .34054(10) -.1898(2) .6046(2) .0448(6) Uani d . 1 . . C
H11A .3084 -.1998 .6314 .054 Uiso calc R 1 . . H
H11B .3629 -.2729 .6309 .054 Uiso calc R 1 . . H
C12 .34128(8) .0487(2) .6314(2) .0335(5) Uani d . 1 . . C
H12A .3641 .1270 .6762 .040 Uiso calc R 1 . . H
H12B .3091 .0455 .6587 .040 Uiso calc R 1 . . H
C13 .32170(8) .0668(2) .4801(2) .0316(5) Uani d . 1 . . C
H13A .2994 .1501 .4538 .038 Uiso calc R 1 . . H
H13B .3539 .0767 .4535 .038 Uiso calc R 1 . . H

loop_
_atom_site_aniso_label
_atom_site_aniso_U_11
_atom_site_aniso_U_22
_atom_site_aniso_U_33
_atom_site_aniso_U_12
_atom_site_aniso_U_13
_atom_site_aniso_U_23
O1 .0198(7) .0351(7) .0223(7) .0050(5) .0080(5) .0007(6)
O2 .0179(6) .0375(8) .0205(7) .0060(6) .0053(5) .0043(6)
C1 .0192(9) .0206(9) .0249(9) -.0005(7) .0112(8) -.0003(7)
C2 .0184(9) .0207(9) .0221(9) .0005(7) .0049(7) .0017(7)
C3 .0201(9) .0216(9) .0202(9) -.0012(7) .0077(7) .0000(7)
C4 .0190(9) .0170(8) .0235(9) -.0022(7) .0073(7) -.0022(7)
C5 .0189(9) .0182(9) .0210(9) -.0029(7) .0053(7) .0009(7)
C6 .0214(9) .0212(9) .0197(9) -.0020(7) .0073(8) .0005(7)
C7 .0181(9) .0218(9) .0232(9) -.0011(7) .0064(8) .0025(8)
C8 .0189(9) .0207(9) .0330(11) -.0010(7) .0057(8) .0023(8)
C9 .0208(9) .0291(10) .0263(10) -.0004(8) .0076(8) .0063(8)
O3 .0219(7) .0280(7) .0347(8) .0024(5) .0058(6) -.0056(6)
O4 .0326(8) .0330(8) .0365(8) -.0052(6) .0021(7) .0036(6)
C10 .0309(11) .0281(11) .0486(14) .0056(9) .0054(10) -.0080(10)
C11 .0419(13) .0295(12) .0506(14) -.0070(10) .0023(11) .0036(10)
C12 .0272(11) .0332(11) .0377(12) -.0044(9) .0092(9) -.0066(9)
C13 .0258(10) .0256(11) .0390(12) -.0018(8) .0067(9) -.0023(9)

loop_
_atom_type_symbol
_atom_type_description
_atom_type_scat_dispersion_real
_atom_type_scat_dispersion_imag
_atom_type_scat_source
C C .0033 .0016 'International Tables Vol C Tables 4.2.6.8 and 6.1.1.4'
H H .0000 .0000 'International Tables Vol C Tables 4.2.6.8 and 6.1.1.4'
O O .0106 .0060 'International Tables Vol C Tables 4.2.6.8 and 6.1.1.4'

loop_
_geom_angle_atom_site_label_1
_geom_angle_atom_site_label_2
_geom_angle_atom_site_label_3
_geom_angle_site_symmetry_1
_geom_angle_site_symmetry_3
_geom_angle
C1 O1 H1 . . 107.9
C2 O2 H2 . . 110.1
O1 C1 C6 . . 119.52(15)
O1 C1 C2 . . 119.68(15)
C6 C1 C2 . . 120.79(15)
O2 C2 C1 . . 116.26(15)
O2 C2 C3 . . 124.05(16)
C1 C2 C3 . . 119.69(16)
C4 C3 C2 . . 120.00(16)
C4 C3 H3 . . 120.0
C2 C3 H3 . . 120.0
C3 C4 C5 . . 120.08(16)
C3 C4 C7 . 2 125.39(16)
C5 C4 C7 . 2 114.42(15)
C6 C5 C4 . . 119.67(16)
C6 C5 C7 . . 125.85(16)
C4 C5 C7 . . 114.35(15)
C1 C6 C5 . . 119.76(16)
C1 C6 H6 . . 120.1
C5 C6 H6 . . 120.1
C4 C7 C9 2 . 114.32(15)
C4 C7 C5 2 . 106.75(14)
C9 C7 C5 . . 114.21(15)
C4 C7 C8 2 . 104.66(14)
C9 C7 C8 . . 111.16(15)
C5 C7 C8 . . 104.88(14)
C8 C8 C7 2 . 110.88(10)
C8 C8 H8A 2 . 109.5
C7 C8 H8A . . 109.5
C8 C8 H8B 2 . 109.5
C7 C8 H8B . . 109.5
H8A C8 H8B . . 108.1
C7 C9 H9A . . 109.5
C7 C9 H9B . . 109.5
H9A C9 H9B . . 109.5
C7 C9 H9C . . 109.5
H9A C9 H9C . . 109.5
H9B C9 H9C . . 109.5
C10 O3 C13 . . 109.53(15)
C11 O4 C12 . . 109.65(15)
O3 C10 C11 . . 111.16(18)
O3 C10 H10A . . 109.4
C11 C10 H10A . . 109.4
O3 C10 H10B . . 109.4
C11 C10 H10B . . 109.4
H10A C10 H10B . . 108.0
O4 C11 C10 . . 111.26(18)
O4 C11 H11A . . 109.4
C10 C11 H11A . . 109.4
O4 C11 H11B . . 109.4
C10 C11 H11B . . 109.4
H11A C11 H11B . . 108.0
O4 C12 C13 . . 111.18(16)
O4 C12 H12A . . 109.4
C13 C12 H12A . . 109.4
O4 C12 H12B . . 109.4
C13 C12 H12B . . 109.4
H12A C12 H12B . . 108.0
O3 C13 C12 . . 110.81(16)
O3 C13 H13A . . 109.5
C12 C13 H13A . . 109.5
O3 C13 H13B . . 109.5
C12 C13 H13B . . 109.5
H13A C13 H13B . . 108.1

loop_
_geom_bond_atom_site_label_1
_geom_bond_atom_site_label_2
_geom_bond_site_symmetry_2
_geom_bond_distance
_geom_bond_publ_flag
O1 C1 . 1.383(2) ?
O1 H1 . 1.0025 ?
O2 C2 . 1.373(2) ?
O2 H2 . 1.0911 ?
C1 C6 . 1.387(2) ?
C1 C2 . 1.388(2) ?
C2 C3 . 1.392(2) ?
C3 C4 . 1.388(2) ?
C3 H3 . .9300 ?
C4 C5 . 1.403(2) ?
C4 C7 2 1.521(2) ?
C5 C6 . 1.390(2) ?
C5 C7 . 1.524(2) ?
C6 H6 . .9300 ?
C7 C4 2 1.521(2) ?
C7 C9 . 1.521(3) ?
C7 C8 . 1.568(3) ?
C8 C8 2 1.543(4) ?
C8 H8A . .9700 ?
C8 H8B . .9700 ?
C9 H9A . .9600 ?
C9 H9B . .9600 ?
C9 H9C . .9600 ?
O3 C10 . 1.426(2) ?
O3 C13 . 1.436(2) ?
O4 C11 . 1.425(2) ?
O4 C12 . 1.429(2) ?
C10 C11 . 1.497(3) ?
C10 H10A . .9700 ?
C10 H10B . .9700 ?
C11 H11A . .9700 ?
C11 H11B . .9700 ?
C12 C13 . 1.498(3) ?
C12 H12A . .9700 ?
C12 H12B . .9700 ?
C13 H13A . .9700 ?
C13 H13B . .9700 ?

loop_
_geom_hbond_atom_site_label_D
_geom_hbond_atom_site_label_H
_geom_hbond_atom_site_label_A
_geom_hbond_site_symmetry_A
_geom_hbond_distance_DH
_geom_hbond_distance_HA
_geom_hbond_distance_DA
_geom_hbond_angle_DHA
O1 H1 O3 . 1.00 1.84 2.6745(18) 138.1
O2 H2 O1 6_556 1.09 1.58 2.6644(18) 171.8
